data_4087487
loop_
_publ_author_name
'Luo, Bao-Tian'
'Liu, Huan'
'Lin, Zhi-Jie'
'Jiang, Jingxing'
'Shen, Dong-Sheng'
'Liu, Rui-Zhi'
'Ke, Zhuofeng'
'Liu, Feng-Shou'

_publ_section_title
;
 Aerobic and Efficient Direct Arylation of Five-Membered Heteroarenes and
 Their Benzocondensed Derivatives with Aryl Bromides by Bulky
 \a-Hydroxyimine Palladium Complexes
;
_journal_issue 20
_journal_name_full Organometallics
_journal_page_first 4881
_journal_paper_doi 10.1021/acs.organomet.5b00181
_journal_volume 34
_journal_year 2015
_chemical_formula_sum 'C42 H48 Cl2 N O3 Pd'
_chemical_formula_weight 792.11
_space_group_IT_number 14
_space_group_name_Hall '-P 2yn'
_space_group_name_H-M_alt 'P 1 21/n 1'
_symmetry_cell_setting monoclinic
_symmetry_space_group_name_H-M 'P 1 21/n 1'
_atom_sites_solution_hydrogens geom
_atom_sites_solution_primary direct
_atom_sites_solution_secondary difmap
_audit_creation_method SHELXL-97
_cell_angle_alpha 90.00
_cell_angle_beta 92.010(2)
_cell_angle_gamma 90.00
_cell_formula_units_Z 4
_cell_length_a 8.8701(2)
_cell_length_b 22.9980(5)
_cell_length_c 18.6443(3)
_cell_measurement_reflns_used 7467
_cell_measurement_temperature 293(2)
_cell_measurement_theta_max 27.04
_cell_measurement_theta_min 2.19
_cell_volume 3801.00(13)
_computing_structure_refinement 'SHELXL-97 (Sheldrick, 1997)'
_computing_structure_solution 'SHELXS-97 (Sheldrick, 1990)'
_diffrn_ambient_temperature 293(2)
_diffrn_measured_fraction_theta_full 0.999
_diffrn_measured_fraction_theta_max 0.999
_diffrn_measurement_device_type 'CCD area detector'
_diffrn_radiation_monochromator graphite
_diffrn_radiation_source 'fine-focus sealed tube'
_diffrn_radiation_type MoK\a
_diffrn_radiation_wavelength 0.71073
_diffrn_reflns_av_R_equivalents 0.0244
_diffrn_reflns_av_sigmaI/netI 0.0298
_diffrn_reflns_limit_h_max 10
_diffrn_reflns_limit_h_min -10
_diffrn_reflns_limit_k_max 27
_diffrn_reflns_limit_k_min -22
_diffrn_reflns_limit_l_max 18
_diffrn_reflns_limit_l_min -22
_diffrn_reflns_number 19500
_diffrn_reflns_theta_full 25.00
_diffrn_reflns_theta_max 25.00
_diffrn_reflns_theta_min 2.46
_exptl_absorpt_coefficient_mu 0.668
_exptl_absorpt_correction_T_max 0.9674
_exptl_absorpt_correction_T_min 0.7576
_exptl_absorpt_correction_type multi-scan
_exptl_crystal_colour yellow
_exptl_crystal_density_diffrn 1.384
_exptl_crystal_density_method 'not measured'
_exptl_crystal_description plate
_exptl_crystal_F_000 1644
_exptl_crystal_size_max 0.44
_exptl_crystal_size_mid 0.32
_exptl_crystal_size_min 0.05
_refine_diff_density_max 0.970
_refine_diff_density_min -0.907
_refine_diff_density_rms 0.064
_refine_ls_extinction_method none
_refine_ls_goodness_of_fit_ref 1.059
_refine_ls_hydrogen_treatment mixed
_refine_ls_matrix_type full
_refine_ls_number_parameters 450
_refine_ls_number_reflns 6687
_refine_ls_number_restraints 0
_refine_ls_restrained_S_all 1.059
_refine_ls_R_factor_all 0.0382
_refine_ls_R_factor_gt 0.0303
_refine_ls_shift/su_max 0.012
_refine_ls_shift/su_mean 0.000
_refine_ls_structure_factor_coef Fsqd
_refine_ls_weighting_details 'calc w=1/[\s^2^(Fo^2^)+(0.0259P)^2^+4.0370P] where P=(Fo^2^+2Fc^2^)/3'
_refine_ls_weighting_scheme calc
_refine_ls_wR_factor_gt 0.0675
_refine_ls_wR_factor_ref 0.0719
_reflns_number_gt 5755
_reflns_number_total 6687
_reflns_threshold_expression >2sigma(I)
_cod_data_source_file om5b00181_si_002.cif
_cod_data_source_block C2
_cod_depositor_comments
;
The following automatic conversions were performed:

data item '_exptl_absorpt_correction_type' value 'Multi-scan' was
changed to 'multi-scan' in accordance with the
/home/saulius/struct/COD-crude-data/automatic-downloads/DataCite-retrospective/ACS/depositions/lib/dictionaries/cif_core.dic
dictionary named 'cif_core.dic' version 2.4.2 last updated on
2011-04-26.

data item '_symmetry_cell_setting' value 'Monoclinic' was changed to
'monoclinic' in accordance with the
/home/saulius/struct/COD-crude-data/automatic-downloads/DataCite-retrospective/ACS/depositions/lib/dictionaries/cif_core.dic
dictionary named 'cif_core.dic' version 2.4.2 last updated on
2011-04-26.

Automatic conversion script
Id: cif_fix_values 6909 2019-04-08 15:41:33Z antanas 
;
_cod_original_sg_symbol_H-M 'P2(1)/n  '
_cod_database_code 4087487

loop_
_symmetry_equiv_pos_as_xyz
'x, y, z'
'-x+1/2, y+1/2, -z+1/2'
'-x, -y, -z'
'x-1/2, -y-1/2, z-1/2'

loop_
_atom_site_label
_atom_site_type_symbol
_atom_site_fract_x
_atom_site_fract_y
_atom_site_fract_z
_atom_site_U_iso_or_equiv
_atom_site_adp_type
_atom_site_occupancy
_atom_site_symmetry_multiplicity
_atom_site_calc_flag
_atom_site_refinement_flags
Pd1 Pd 0.431368(19) 0.717563(8) 0.779850(10) 0.01630(7) Uani 1 1 d .
Cl2 Cl 0.44298(7) 0.61856(3) 0.77531(4) 0.02869(16) Uani 1 1 d .
Cl3 Cl 0.67809(7) 0.72398(3) 0.75807(5) 0.03655(18) Uani 1 1 d .
O1 O 0.21025(18) 0.71826(8) 0.80388(10) 0.0239(4) Uani 1 1 d .
N1 N 0.3964(2) 0.80461(9) 0.78703(10) 0.0161(4) Uani 1 1 d .
C7 C 0.5749(3) 0.86912(11) 0.72787(12) 0.0166(5) Uani 1 1 d .
C14 C 0.4040(3) 0.87549(11) 0.95886(13) 0.0209(5) Uani 1 1 d .
C9 C 0.7604(3) 0.92384(11) 0.79933(13) 0.0178(5) Uani 1 1 d .
C12 C 0.5840(3) 0.85995(11) 0.85812(12) 0.0170(5) Uani 1 1 d .
C20 C 0.6480(3) 0.81861(11) 0.98064(12) 0.0191(5) Uani 1 1 d .
C13 C 0.5211(3) 0.83537(11) 0.92708(12) 0.0190(5) Uani 1 1 d .
H13 H 0.4684 0.7993 0.9138 0.023 Uiso 1 1 calc R
C27 C 0.3669(3) 0.89885(12) 0.64141(12) 0.0211(5) Uani 1 1 d .
C4 C 0.2574(3) 0.82006(11) 0.79276(12) 0.0189(5) Uani 1 1 d .
C26 C 0.4973(3) 0.85640(11) 0.65494(12) 0.0191(5) Uani 1 1 d .
H26 H 0.4521 0.8177 0.6587 0.023 Uiso 1 1 calc R
C33 C 0.6082(3) 0.85312(12) 0.59395(13) 0.0215(6) Uani 1 1 d .
C11 C 0.7046(3) 0.89865(11) 0.86067(12) 0.0183(5) Uani 1 1 d .
H11 H 0.7494 0.9080 0.9050 0.022 Uiso 1 1 calc R
C5 C 0.2067(3) 0.88160(12) 0.80012(14) 0.0248(6) Uani 1 1 d .
H5A H 0.2913 0.9072 0.7953 0.037 Uiso 1 1 calc R
H5B H 0.1648 0.8870 0.8464 0.037 Uiso 1 1 calc R
H5C H 0.1315 0.8902 0.7634 0.037 Uiso 1 1 calc R
C28 C 0.3781(3) 0.95700(12) 0.66166(13) 0.0247(6) Uani 1 1 d .
H28 H 0.4687 0.9709 0.6816 0.030 Uiso 1 1 calc R
C8 C 0.6959(3) 0.90737(11) 0.73340(13) 0.0189(5) Uani 1 1 d .
H8 H 0.7350 0.9224 0.6917 0.023 Uiso 1 1 calc R
C6 C 0.5186(2) 0.84626(10) 0.79089(12) 0.0161(5) Uani 1 1 d .
C2 C 0.0597(3) 0.77248(13) 0.71553(14) 0.0307(7) Uani 1 1 d .
H2A H 0.1327 0.7628 0.6806 0.046 Uiso 1 1 calc R
H2B H 0.0175 0.8100 0.7047 0.046 Uiso 1 1 calc R
H2C H -0.0191 0.7439 0.7143 0.046 Uiso 1 1 calc R
C15 C 0.4019(3) 0.93507(12) 0.94747(14) 0.0271(6) Uani 1 1 d .
H15 H 0.4751 0.9520 0.9197 0.033 Uiso 1 1 calc R
C21 C 0.6849(3) 0.85216(12) 1.04069(13) 0.0245(6) Uani 1 1 d .
H21 H 0.6288 0.8853 1.0502 0.029 Uiso 1 1 calc R
C23 C 0.8889(3) 0.78789(13) 1.07313(15) 0.0306(7) Uani 1 1 d .
H23 H 0.9696 0.7777 1.1038 0.037 Uiso 1 1 calc R
C29 C 0.2570(3) 0.99451(12) 0.65273(14) 0.0298(6) Uani 1 1 d .
H29 H 0.2666 1.0331 0.6670 0.036 Uiso 1 1 calc R
C1 C 0.1362(3) 0.77366(11) 0.79026(13) 0.0214(6) Uani 1 1 d .
C3 C 0.0228(3) 0.78149(14) 0.84907(16) 0.0371(7) Uani 1 1 d .
H3A H -0.0435 0.7485 0.8495 0.056 Uiso 1 1 calc R
H3B H -0.0351 0.8161 0.8400 0.056 Uiso 1 1 calc R
H3C H 0.0756 0.7847 0.8947 0.056 Uiso 1 1 calc R
C22 C 0.8052(3) 0.83654(13) 1.08684(14) 0.0309(7) Uani 1 1 d .
H22 H 0.8288 0.8592 1.1270 0.037 Uiso 1 1 calc R
C25 C 0.7326(3) 0.76949(12) 0.96794(14) 0.0262(6) Uani 1 1 d .
H25 H 0.7086 0.7464 0.9282 0.031 Uiso 1 1 calc R
C24 C 0.8530(3) 0.75402(13) 1.01367(15) 0.0314(7) Uani 1 1 d .
H24 H 0.9094 0.7210 1.0043 0.038 Uiso 1 1 calc R
C32 C 0.2310(3) 0.88000(12) 0.60998(13) 0.0252(6) Uani 1 1 d .
H32 H 0.2213 0.8416 0.5949 0.030 Uiso 1 1 calc R
C16 C 0.2920(3) 0.96976(13) 0.97693(16) 0.0348(7) Uani 1 1 d .
H16 H 0.2922 1.0096 0.9684 0.042 Uiso 1 1 calc R
C38 C 0.7270(3) 0.81381(13) 0.59871(14) 0.0294(6) Uani 1 1 d .
H38 H 0.7408 0.7914 0.6400 0.035 Uiso 1 1 calc R
C30 C 0.1217(3) 0.97482(14) 0.62261(15) 0.0340(7) Uani 1 1 d .
H30 H 0.0398 0.9999 0.6172 0.041 Uiso 1 1 calc R
C31 C 0.1093(3) 0.91777(13) 0.60070(15) 0.0323(7) Uani 1 1 d .
H31 H 0.0193 0.9044 0.5796 0.039 Uiso 1 1 calc R
C37 C 0.8251(3) 0.80735(15) 0.54315(16) 0.0375(7) Uani 1 1 d .
H37 H 0.9044 0.7810 0.5475 0.045 Uiso 1 1 calc R
C36 C 0.8056(3) 0.83977(15) 0.48144(16) 0.0426(8) Uani 1 1 d .
H36 H 0.8709 0.8352 0.4439 0.051 Uiso 1 1 calc R
C34 C 0.5908(3) 0.88619(13) 0.53204(14) 0.0315(7) Uani 1 1 d .
H34 H 0.5134 0.9134 0.5280 0.038 Uiso 1 1 calc R
C17 C 0.1839(3) 0.94628(15) 1.01820(19) 0.0444(8) Uani 1 1 d .
H17 H 0.1098 0.9697 1.0373 0.053 Uiso 1 1 calc R
C35 C 0.6887(4) 0.87891(15) 0.47586(16) 0.0439(8) Uani 1 1 d .
H35 H 0.6748 0.9008 0.4342 0.053 Uiso 1 1 calc R
C19 C 0.2942(3) 0.85260(14) 1.00134(19) 0.0439(8) Uani 1 1 d .
H19 H 0.2930 0.8128 1.0102 0.053 Uiso 1 1 calc R
C18 C 0.1862(4) 0.88762(17) 1.0310(2) 0.0627(11) Uani 1 1 d .
H18 H 0.1144 0.8712 1.0600 0.075 Uiso 1 1 calc R
O2 O 0.0345(2) 0.63239(9) 0.77874(10) 0.0336(5) Uani 1 1 d .
H2 H -0.0355 0.6261 0.8052 0.050 Uiso 1 1 calc R
C49 C 0.8816(3) 0.96983(12) 0.80375(14) 0.0243(6) Uani 1 1 d .
H49A H 0.9388 0.9688 0.7610 0.036 Uiso 1 1 calc R
H49B H 0.9474 0.9626 0.8448 0.036 Uiso 1 1 calc R
H49C H 0.8359 1.0074 0.8083 0.036 Uiso 1 1 calc R
O3 O 0.7821(3) 0.6020(2) 0.84129(15) 0.1053(14) Uani 1 1 d .
H3 H 0.7159 0.6212 0.8208 0.158 Uiso 1 1 calc R
C41 C 0.7409(3) 0.59041(15) 0.91202(16) 0.0400(8) Uani 1 1 d .
H41A H 0.6321 0.5925 0.9153 0.048 Uiso 1 1 calc R
H41B H 0.7859 0.6190 0.9445 0.048 Uiso 1 1 calc R
C39 C -0.0133(4) 0.62027(15) 0.70526(17) 0.0454(8) Uani 1 1 d .
H39A H 0.0449 0.6441 0.6734 0.055 Uiso 1 1 calc R
H39B H -0.1186 0.6309 0.6983 0.055 Uiso 1 1 calc R
C42 C 0.7948(4) 0.53141(15) 0.9317(2) 0.0515(9) Uani 1 1 d .
H42A H 0.7469 0.5033 0.9004 0.077 Uiso 1 1 calc R
H42B H 0.7704 0.5232 0.9804 0.077 Uiso 1 1 calc R
H42C H 0.9021 0.5295 0.9271 0.077 Uiso 1 1 calc R
C40 C 0.0057(4) 0.55842(15) 0.6861(2) 0.0520(9) Uani 1 1 d .
H40A H 0.1105 0.5481 0.6910 0.078 Uiso 1 1 calc R
H40B H -0.0292 0.5523 0.6374 0.078 Uiso 1 1 calc R
H40C H -0.0517 0.5347 0.7175 0.078 Uiso 1 1 calc R

loop_
_atom_site_aniso_label
_atom_site_aniso_U_11
_atom_site_aniso_U_22
_atom_site_aniso_U_33
_atom_site_aniso_U_23
_atom_site_aniso_U_13
_atom_site_aniso_U_12
Pd1 0.01311(10) 0.01509(11) 0.02056(10) 0.00155(8) -0.00141(7) -0.00120(8)
Cl2 0.0283(3) 0.0158(3) 0.0415(4) 0.0039(3) -0.0070(3) -0.0019(3)
Cl3 0.0150(3) 0.0230(4) 0.0722(5) -0.0003(4) 0.0088(3) 0.0012(3)
O1 0.0170(8) 0.0208(10) 0.0340(10) 0.0063(8) 0.0009(7) -0.0008(8)
N1 0.0158(10) 0.0165(11) 0.0158(10) -0.0008(9) -0.0016(8) 0.0010(9)
C7 0.0165(11) 0.0138(12) 0.0195(12) -0.0019(10) -0.0010(10) 0.0033(10)
C14 0.0174(12) 0.0242(14) 0.0210(12) 0.0001(11) -0.0006(10) -0.0029(11)
C9 0.0148(11) 0.0151(13) 0.0237(12) -0.0009(11) 0.0004(10) 0.0016(10)
C12 0.0182(12) 0.0148(13) 0.0180(12) 0.0001(10) 0.0003(10) 0.0040(10)
C20 0.0201(12) 0.0201(14) 0.0175(12) 0.0050(11) 0.0049(10) -0.0029(11)
C13 0.0207(12) 0.0177(13) 0.0187(12) -0.0009(11) 0.0003(10) -0.0039(11)
C27 0.0232(12) 0.0254(15) 0.0148(11) 0.0025(11) 0.0011(10) -0.0004(11)
C4 0.0173(12) 0.0239(14) 0.0156(11) 0.0009(11) -0.0003(9) 0.0017(11)
C26 0.0202(12) 0.0192(13) 0.0177(12) -0.0010(11) -0.0011(10) -0.0022(11)
C33 0.0217(12) 0.0233(14) 0.0194(12) -0.0058(11) -0.0005(10) -0.0072(11)
C11 0.0186(12) 0.0179(13) 0.0182(12) -0.0033(11) -0.0024(10) 0.0014(11)
C5 0.0183(12) 0.0282(15) 0.0279(13) -0.0017(12) 0.0011(11) 0.0046(11)
C28 0.0259(13) 0.0234(15) 0.0245(13) 0.0007(12) -0.0027(11) -0.0003(12)
C8 0.0189(12) 0.0185(14) 0.0195(12) 0.0008(11) 0.0035(10) 0.0022(11)
C6 0.0140(11) 0.0117(12) 0.0225(12) -0.0003(10) 0.0008(10) -0.0001(10)
C2 0.0257(14) 0.0328(17) 0.0330(15) 0.0042(13) -0.0090(12) -0.0054(12)
C15 0.0293(14) 0.0251(15) 0.0274(14) -0.0008(12) 0.0058(11) -0.0022(12)
C21 0.0266(13) 0.0225(15) 0.0243(13) 0.0015(12) 0.0017(11) -0.0005(12)
C23 0.0243(14) 0.0361(18) 0.0311(15) 0.0166(14) -0.0025(12) -0.0012(13)
C29 0.0383(16) 0.0224(15) 0.0289(14) 0.0035(12) 0.0021(12) 0.0065(13)
C1 0.0162(12) 0.0216(14) 0.0265(13) 0.0007(11) 0.0003(10) 0.0012(11)
C3 0.0216(13) 0.046(2) 0.0441(17) -0.0076(15) 0.0129(13) -0.0061(14)
C22 0.0327(15) 0.0377(18) 0.0220(13) 0.0053(13) -0.0054(12) -0.0076(14)
C25 0.0289(14) 0.0255(15) 0.0243(13) 0.0033(12) 0.0032(11) 0.0038(12)
C24 0.0303(14) 0.0291(16) 0.0353(15) 0.0121(14) 0.0083(12) 0.0082(13)
C32 0.0283(14) 0.0263(15) 0.0210(13) -0.0002(12) -0.0011(11) -0.0005(12)
C16 0.0372(16) 0.0268(16) 0.0405(16) -0.0067(14) 0.0019(13) 0.0052(13)
C38 0.0261(14) 0.0346(17) 0.0275(14) -0.0057(13) 0.0002(11) -0.0019(13)
C30 0.0290(15) 0.0378(18) 0.0350(16) 0.0077(14) -0.0009(12) 0.0121(14)
C31 0.0224(13) 0.0381(18) 0.0359(15) 0.0024(14) -0.0069(12) 0.0010(13)
C37 0.0291(15) 0.0449(19) 0.0387(17) -0.0195(15) 0.0065(13) -0.0035(14)
C36 0.0375(17) 0.058(2) 0.0332(16) -0.0207(16) 0.0149(14) -0.0172(17)
C34 0.0370(15) 0.0326(17) 0.0249(14) 0.0000(13) 0.0001(12) -0.0059(14)
C17 0.0278(15) 0.041(2) 0.066(2) -0.0154(18) 0.0126(15) 0.0070(15)
C35 0.057(2) 0.051(2) 0.0243(15) -0.0001(15) 0.0067(14) -0.0169(18)
C19 0.0343(16) 0.0273(17) 0.071(2) 0.0051(16) 0.0214(16) -0.0011(14)
C18 0.0379(18) 0.052(2) 0.101(3) -0.001(2) 0.042(2) -0.0052(18)
O2 0.0296(10) 0.0363(12) 0.0352(11) -0.0020(10) 0.0075(8) -0.0113(9)
C49 0.0198(12) 0.0232(15) 0.0298(14) -0.0035(12) -0.0003(11) -0.0027(11)
O3 0.0282(12) 0.214(4) 0.0745(19) 0.097(2) 0.0117(13) 0.0209(18)
C41 0.0333(15) 0.050(2) 0.0358(16) 0.0104(15) -0.0062(13) -0.0032(15)
C39 0.057(2) 0.042(2) 0.0389(17) -0.0039(16) 0.0130(15) -0.0053(17)
C42 0.051(2) 0.041(2) 0.063(2) -0.0145(18) 0.0086(17) -0.0022(17)
C40 0.062(2) 0.037(2) 0.057(2) 0.0002(17) -0.0003(18) -0.0037(18)

loop_
_atom_type_symbol
_atom_type_description
_atom_type_scat_dispersion_real
_atom_type_scat_dispersion_imag
_atom_type_scat_source
C C 0.0033 0.0016 'International Tables Vol C Tables 4.2.6.8 and 6.1.1.4'
H H 0.0000 0.0000 'International Tables Vol C Tables 4.2.6.8 and 6.1.1.4'
N N 0.0061 0.0033 'International Tables Vol C Tables 4.2.6.8 and 6.1.1.4'
O O 0.0106 0.0060 'International Tables Vol C Tables 4.2.6.8 and 6.1.1.4'
Cl Cl 0.1484 0.1585 'International Tables Vol C Tables 4.2.6.8 and 6.1.1.4'
Pd Pd -0.9988 1.0072 'International Tables Vol C Tables 4.2.6.8 and 6.1.1.4'

loop_
_geom_angle_atom_site_label_1
_geom_angle_atom_site_label_2
_geom_angle_atom_site_label_3
_geom_angle
O1 Pd1 N1 80.00(7)
O1 Pd1 Cl3 175.19(6)
N1 Pd1 Cl3 95.70(6)
O1 Pd1 Cl2 93.52(5)
N1 Pd1 Cl2 173.52(6)
Cl3 Pd1 Cl2 90.76(3)
C1 O1 Pd1 113.79(14)
C4 N1 C6 122.0(2)
C4 N1 Pd1 115.17(17)
C6 N1 Pd1 122.67(15)
C8 C7 C6 118.3(2)
C8 C7 C26 120.6(2)
C6 C7 C26 120.9(2)
C19 C14 C15 117.3(3)
C19 C14 C13 119.7(2)
C15 C14 C13 123.0(2)
C11 C9 C8 117.8(2)
C11 C9 C49 121.4(2)
C8 C9 C49 120.6(2)
C11 C12 C6 118.0(2)
C11 C12 C13 120.7(2)
C6 C12 C13 121.3(2)
C25 C20 C21 118.6(2)
C25 C20 C13 119.1(2)
C21 C20 C13 122.3(2)
C14 C13 C12 112.1(2)
C14 C13 C20 113.3(2)
C12 C13 C20 111.18(19)
C14 C13 H13 106.6
C12 C13 H13 106.6
C20 C13 H13 106.6
C32 C27 C28 117.8(2)
C32 C27 C26 120.7(2)
C28 C27 C26 121.5(2)
N1 C4 C5 124.1(2)
N1 C4 C1 118.8(2)
C5 C4 C1 117.1(2)
C27 C26 C7 109.8(2)
C27 C26 C33 114.3(2)
C7 C26 C33 112.85(19)
C27 C26 H26 106.4
C7 C26 H26 106.4
C33 C26 H26 106.4
C34 C33 C38 118.2(2)
C34 C33 C26 122.4(2)
C38 C33 C26 119.4(2)
C9 C11 C12 122.3(2)
C9 C11 H11 118.8
C12 C11 H11 118.8
C4 C5 H5A 109.5
C4 C5 H5B 109.5
H5A C5 H5B 109.5
C4 C5 H5C 109.5
H5A C5 H5C 109.5
H5B C5 H5C 109.5
C29 C28 C27 121.3(2)
C29 C28 H28 119.4
C27 C28 H28 119.4
C7 C8 C9 122.1(2)
C7 C8 H8 119.0
C9 C8 H8 119.0
C7 C6 C12 121.4(2)
C7 C6 N1 119.8(2)
C12 C6 N1 118.7(2)
C1 C2 H2A 109.5
C1 C2 H2B 109.5
H2A C2 H2B 109.5
C1 C2 H2C 109.5
H2A C2 H2C 109.5
H2B C2 H2C 109.5
C14 C15 C16 120.9(3)
C14 C15 H15 119.5
C16 C15 H15 119.5
C20 C21 C22 120.5(3)
C20 C21 H21 119.7
C22 C21 H21 119.7
C22 C23 C24 119.9(2)
C22 C23 H23 120.1
C24 C23 H23 120.1
C28 C29 C30 120.2(3)
C28 C29 H29 119.9
C30 C29 H29 119.9
O1 C1 C4 107.28(18)
O1 C1 C3 106.5(2)
C4 C1 C3 112.4(2)
O1 C1 C2 109.1(2)
C4 C1 C2 109.4(2)
C3 C1 C2 112.0(2)
C1 C3 H3A 109.5
C1 C3 H3B 109.5
H3A C3 H3B 109.5
C1 C3 H3C 109.5
H3A C3 H3C 109.5
H3B C3 H3C 109.5
C23 C22 C21 120.2(3)
C23 C22 H22 119.9
C21 C22 H22 119.9
C20 C25 C24 121.0(3)
C20 C25 H25 119.5
C24 C25 H25 119.5
C23 C24 C25 119.9(3)
C23 C24 H24 120.1
C25 C24 H24 120.1
C27 C32 C31 121.0(3)
C27 C32 H32 119.5
C31 C32 H32 119.5
C17 C16 C15 120.9(3)
C17 C16 H16 119.5
C15 C16 H16 119.5
C37 C38 C33 121.2(3)
C37 C38 H38 119.4
C33 C38 H38 119.4
C31 C30 C29 119.4(3)
C31 C30 H30 120.3
C29 C30 H30 120.3
C30 C31 C32 120.3(3)
C30 C31 H31 119.9
C32 C31 H31 119.9
C36 C37 C38 120.2(3)
C36 C37 H37 119.9
C38 C37 H37 119.9
C35 C36 C37 119.4(3)
C35 C36 H36 120.3
C37 C36 H36 120.3
C33 C34 C35 120.4(3)
C33 C34 H34 119.8
C35 C34 H34 119.8
C16 C17 C18 118.8(3)
C16 C17 H17 120.6
C18 C17 H17 120.6
C36 C35 C34 120.7(3)
C36 C35 H35 119.7
C34 C35 H35 119.7
C14 C19 C18 121.3(3)
C14 C19 H19 119.3
C18 C19 H19 119.3
C17 C18 C19 120.7(3)
C17 C18 H18 119.7
C19 C18 H18 119.7
C39 O2 H2 109.5
C9 C49 H49A 109.5
C9 C49 H49B 109.5
H49A C49 H49B 109.5
C9 C49 H49C 109.5
H49A C49 H49C 109.5
H49B C49 H49C 109.5
C41 O3 H3 109.5
O3 C41 C42 108.2(3)
O3 C41 H41A 110.0
C42 C41 H41A 110.0
O3 C41 H41B 110.0
C42 C41 H41B 110.0
H41A C41 H41B 108.4
O2 C39 C40 112.5(3)
O2 C39 H39A 109.1
C40 C39 H39A 109.1
O2 C39 H39B 109.1
C40 C39 H39B 109.1
H39A C39 H39B 107.8
C41 C42 H42A 109.5
C41 C42 H42B 109.5
H42A C42 H42B 109.5
C41 C42 H42C 109.5
H42A C42 H42C 109.5
H42B C42 H42C 109.5
C39 C40 H40A 109.5
C39 C40 H40B 109.5
H40A C40 H40B 109.5
C39 C40 H40C 109.5
H40A C40 H40C 109.5
H40B C40 H40C 109.5

loop_
_geom_bond_atom_site_label_1
_geom_bond_atom_site_label_2
_geom_bond_distance
Pd1 O1 2.0271(17)
Pd1 N1 2.031(2)
Pd1 Cl3 2.2446(7)
Pd1 Cl2 2.2810(7)
O1 C1 1.452(3)
N1 C4 1.291(3)
N1 C6 1.447(3)
C7 C8 1.389(3)
C7 C6 1.395(3)
C7 C26 1.531(3)
C14 C19 1.381(4)
C14 C15 1.387(4)
C14 C13 1.525(4)
C9 C11 1.389(3)
C9 C8 1.390(3)
C9 C49 1.509(3)
C12 C11 1.391(3)
C12 C6 1.398(3)
C12 C13 1.528(3)
C20 C25 1.381(4)
C20 C21 1.389(4)
C20 C13 1.528(3)
C13 H13 0.9800
C27 C32 1.391(3)
C27 C28 1.392(4)
C27 C26 1.528(3)
C4 C5 1.493(4)
C4 C1 1.514(4)
C26 C33 1.532(3)
C26 H26 0.9800
C33 C34 1.386(4)
C33 C38 1.389(4)
C11 H11 0.9300
C5 H5A 0.9600
C5 H5B 0.9600
C5 H5C 0.9600
C28 C29 1.383(4)
C28 H28 0.9300
C8 H8 0.9300
C2 C1 1.529(3)
C2 H2A 0.9600
C2 H2B 0.9600
C2 H2C 0.9600
C15 C16 1.387(4)
C15 H15 0.9300
C21 C22 1.394(4)
C21 H21 0.9300
C23 C22 1.372(4)
C23 C24 1.383(4)
C23 H23 0.9300
C29 C30 1.383(4)
C29 H29 0.9300
C1 C3 1.525(4)
C3 H3A 0.9600
C3 H3B 0.9600
C3 H3C 0.9600
C22 H22 0.9300
C25 C24 1.389(4)
C25 H25 0.9300
C24 H24 0.9300
C32 C31 1.392(4)
C32 H32 0.9300
C16 C17 1.362(4)
C16 H16 0.9300
C38 C37 1.384(4)
C38 H38 0.9300
C30 C31 1.377(4)
C30 H30 0.9300
C31 H31 0.9300
C37 C36 1.377(5)
C37 H37 0.9300
C36 C35 1.374(5)
C36 H36 0.9300
C34 C35 1.394(4)
C34 H34 0.9300
C17 C18 1.370(5)
C17 H17 0.9300
C35 H35 0.9300
C19 C18 1.382(5)
C19 H19 0.9300
C18 H18 0.9300
O2 C39 1.447(4)
O2 H2 0.8200
C49 H49A 0.9600
C49 H49B 0.9600
C49 H49C 0.9600
O3 C41 1.406(4)
O3 H3 0.8200
C41 C42 1.481(5)
C41 H41A 0.9700
C41 H41B 0.9700
C39 C40 1.478(5)
C39 H39A 0.9700
C39 H39B 0.9700
C42 H42A 0.9600
C42 H42B 0.9600
C42 H42C 0.9600
C40 H40A 0.9600
C40 H40B 0.9600
C40 H40C 0.9600

loop_
_geom_torsion_atom_site_label_1
_geom_torsion_atom_site_label_2
_geom_torsion_atom_site_label_3
_geom_torsion_atom_site_label_4
_geom_torsion
N1 Pd1 O1 C1 18.84(15)
Cl3 Pd1 O1 C1 45.9(7)
Cl2 Pd1 O1 C1 -161.42(15)
O1 Pd1 N1 C4 -8.83(16)
Cl3 Pd1 N1 C4 173.37(16)
Cl2 Pd1 N1 C4 -11.1(6)
O1 Pd1 N1 C6 166.72(18)
Cl3 Pd1 N1 C6 -11.08(17)
Cl2 Pd1 N1 C6 164.4(4)
C19 C14 C13 C12 153.9(3)
C15 C14 C13 C12 -26.3(3)
C19 C14 C13 C20 -79.2(3)
C15 C14 C13 C20 100.5(3)
C11 C12 C13 C14 85.7(3)
C6 C12 C13 C14 -91.6(3)
C11 C12 C13 C20 -42.2(3)
C6 C12 C13 C20 140.4(2)
C25 C20 C13 C14 159.4(2)
C21 C20 C13 C14 -22.8(3)
C25 C20 C13 C12 -73.3(3)
C21 C20 C13 C12 104.5(3)
C6 N1 C4 C5 3.2(3)
Pd1 N1 C4 C5 178.79(18)
C6 N1 C4 C1 -178.3(2)
Pd1 N1 C4 C1 -2.7(3)
C32 C27 C26 C7 -139.7(2)
C28 C27 C26 C7 38.6(3)
C32 C27 C26 C33 92.3(3)
C28 C27 C26 C33 -89.4(3)
C8 C7 C26 C27 -91.0(3)
C6 C7 C26 C27 84.0(3)
C8 C7 C26 C33 37.8(3)
C6 C7 C26 C33 -147.3(2)
C27 C26 C33 C34 0.1(3)
C7 C26 C33 C34 -126.3(3)
C27 C26 C33 C38 -176.7(2)
C7 C26 C33 C38 56.9(3)
C8 C9 C11 C12 -2.7(4)
C49 C9 C11 C12 174.3(2)
C6 C12 C11 C9 0.3(4)
C13 C12 C11 C9 -177.1(2)
C32 C27 C28 C29 1.7(4)
C26 C27 C28 C29 -176.6(2)
C6 C7 C8 C9 -0.8(4)
C26 C7 C8 C9 174.2(2)
C11 C9 C8 C7 3.0(4)
C49 C9 C8 C7 -174.0(2)
C8 C7 C6 C12 -1.7(3)
C26 C7 C6 C12 -176.7(2)
C8 C7 C6 N1 -177.7(2)
C26 C7 C6 N1 7.3(3)
C11 C12 C6 C7 1.9(3)
C13 C12 C6 C7 179.3(2)
C11 C12 C6 N1 178.0(2)
C13 C12 C6 N1 -4.6(3)
C4 N1 C6 C7 -95.7(3)
Pd1 N1 C6 C7 89.0(2)
C4 N1 C6 C12 88.2(3)
Pd1 N1 C6 C12 -87.1(2)
C19 C14 C15 C16 -0.9(4)
C13 C14 C15 C16 179.3(2)
C25 C20 C21 C22 0.3(4)
C13 C20 C21 C22 -177.5(2)
C27 C28 C29 C30 -0.6(4)
Pd1 O1 C1 C4 -23.9(2)
Pd1 O1 C1 C3 -144.41(17)
Pd1 O1 C1 C2 94.5(2)
N1 C4 C1 O1 17.5(3)
C5 C4 C1 O1 -163.9(2)
N1 C4 C1 C3 134.2(2)
C5 C4 C1 C3 -47.2(3)
N1 C4 C1 C2 -100.7(3)
C5 C4 C1 C2 77.9(3)
C24 C23 C22 C21 -0.5(4)
C20 C21 C22 C23 0.3(4)
C21 C20 C25 C24 -0.6(4)
C13 C20 C25 C24 177.3(2)
C22 C23 C24 C25 0.2(4)
C20 C25 C24 C23 0.4(4)
C28 C27 C32 C31 -1.5(4)
C26 C27 C32 C31 176.8(2)
C14 C15 C16 C17 0.4(4)
C34 C33 C38 C37 -0.4(4)
C26 C33 C38 C37 176.6(2)
C28 C29 C30 C31 -0.9(4)
C29 C30 C31 C32 1.2(4)
C27 C32 C31 C30 0.0(4)
C33 C38 C37 C36 -0.5(4)
C38 C37 C36 C35 0.6(4)
C38 C33 C34 C35 1.3(4)
C26 C33 C34 C35 -175.6(3)
C15 C16 C17 C18 0.8(5)
C37 C36 C35 C34 0.3(5)
C33 C34 C35 C36 -1.3(4)
C15 C14 C19 C18 0.3(5)
C13 C14 C19 C18 -180.0(3)
C16 C17 C18 C19 -1.4(6)
C14 C19 C18 C17 0.9(6)
